data_7710105
loop_
_publ_author_name
'Palmese, Marco'
'P\'erez-Torrente, Jes\'us J.'
'Passarelli, Vincenzo'

_publ_section_title
;
 Synthesis and reactivity of an iridium complex based on a tridentate
 aminophosphano ligand
;
_journal_name_full 'Dalton Transactions'
_journal_paper_doi 10.1039/D2DT00794K
_journal_year 2022
_chemical_formula_moiety 'C50 H58 F2 Ir N4 P2 Si, B F4, C H2 Cl2'
_chemical_formula_sum 'C51 H62 B Cl2 F6 Ir N4 P2 Si'
_chemical_formula_weight 1208.98
_space_group_crystal_system monoclinic
_space_group_IT_number 14
_space_group_name_Hall '-P 2ybc'
_space_group_name_H-M_alt 'P 1 21/c 1'
_atom_sites_solution_hydrogens mixed
_atom_sites_solution_primary heavy
_atom_sites_solution_secondary difmap
_audit_creation_method SHELXL-2014/7
_audit_update_record
;
2022-03-01 deposited with the CCDC.	2022-04-20 downloaded from the CCDC.
;
_cell_angle_alpha 90
_cell_angle_beta 93.8810(10)
_cell_angle_gamma 90
_cell_formula_units_Z 4
_cell_length_a 16.3517(10)
_cell_length_b 11.6078(7)
_cell_length_c 28.9040(17)
_cell_measurement_reflns_used 9996
_cell_measurement_temperature 100(2)
_cell_measurement_theta_max 28.518
_cell_measurement_theta_min 2.239
_cell_volume 5473.6(6)
_computing_cell_refinement 'SAINT+ in APEX2 (Bruker AXS,2008)'
_computing_data_collection 'SMART in APEX2 (Bruker AXS,2008)'
_computing_data_reduction 'SAINT+ in APEX2 (Bruker AXS,2008)'
_computing_molecular_graphics 'XP program, SHELXTL v6.12, Bruker2000'
_computing_publication_material 'XCIF program, PLATON(Spek, 1998)'
_computing_structure_refinement 'SHELXL-2014/7 (Sheldrick, 2014)'
_computing_structure_solution 'SHELXS-2013 (Sheldrick, 2008)'
_diffrn_ambient_temperature 100(2)
_diffrn_detector_area_resol_mean 8.26
_diffrn_measured_fraction_theta_full 1.000
_diffrn_measured_fraction_theta_max 0.999
_diffrn_measurement_device_type 'Bruker SMART APEX CCD system'
_diffrn_measurement_method '\w rotations with narrow frames'
_diffrn_radiation_type MoK\a
_diffrn_radiation_wavelength 0.71073
_diffrn_reflns_av_R_equivalents 0.0364
_diffrn_reflns_av_unetI/netI 0.0255
_diffrn_reflns_Laue_measured_fraction_full 1.000
_diffrn_reflns_Laue_measured_fraction_max 0.999
_diffrn_reflns_limit_h_max 20
_diffrn_reflns_limit_h_min -20
_diffrn_reflns_limit_k_max 14
_diffrn_reflns_limit_k_min -14
_diffrn_reflns_limit_l_max 36
_diffrn_reflns_limit_l_min -36
_diffrn_reflns_number 61703
_diffrn_reflns_point_group_measured_fraction_full 1.000
_diffrn_reflns_point_group_measured_fraction_max 0.999
_diffrn_reflns_theta_full 25.000
_diffrn_reflns_theta_max 26.372
_diffrn_reflns_theta_min 1.891
_exptl_absorpt_coefficient_mu 2.675
_exptl_absorpt_correction_T_max 0.5410
_exptl_absorpt_correction_T_min 0.4437
_exptl_absorpt_correction_type multi-scan
_exptl_absorpt_process_details
;
The symmetry employed for this shelxl refinement is uniquely defined
by the following loop, which should always be used as a source of
symmetry information in preference to the above space-group names.
They are only intended as comments.
;
_exptl_crystal_colour colorless
_exptl_crystal_density_diffrn 1.467
_exptl_crystal_description prism
_exptl_crystal_F_000 2440
_exptl_crystal_size_max 0.290
_exptl_crystal_size_mid 0.220
_exptl_crystal_size_min 0.160
_refine_diff_density_max 0.952
_refine_diff_density_min -0.649
_refine_diff_density_rms 0.076
_refine_ls_extinction_method none
_refine_ls_goodness_of_fit_ref 1.030
_refine_ls_hydrogen_treatment mixed
_refine_ls_matrix_type full
_refine_ls_number_parameters 651
_refine_ls_number_reflns 11193
_refine_ls_number_restraints 42
_refine_ls_restrained_S_all 1.034
_refine_ls_R_factor_all 0.0282
_refine_ls_R_factor_gt 0.0231
_refine_ls_shift/su_max 0.002
_refine_ls_shift/su_mean 0.000
_refine_ls_structure_factor_coef Fsqd
_refine_ls_weighting_details 'w=1/[\s^2^(Fo^2^)+(0.0201P)^2^+6.1168P] where P=(Fo^2^+2Fc^2^)/3'
_refine_ls_weighting_scheme calc
_refine_ls_wR_factor_gt 0.0498
_refine_ls_wR_factor_ref 0.0525
_reflns_Friedel_coverage 0.000
_reflns_number_gt 10030
_reflns_number_total 11193
_reflns_threshold_expression 'I > 2\s(I)'
_cod_data_source_file d2dt00794k2.cif
_cod_data_source_block 7BF4
_cod_original_sg_symbol_H-M 'P 21/c'
_cod_database_code 7710105
_shelx_shelxl_version_number 2014/7
_shelx_space_group_comment
;
The symmetry employed for this shelxl refinement is uniquely defined
by the following loop, which should always be used as a source of
symmetry information in preference to the above space-group names.
They are only intended as comments.
;

loop_
_space_group_symop_operation_xyz
'x, y, z'
'-x, y+1/2, -z+1/2'
'-x, -y, -z'
'x, -y-1/2, z-1/2'

loop_
_atom_site_label
_atom_site_type_symbol
_atom_site_fract_x
_atom_site_fract_y
_atom_site_fract_z
_atom_site_U_iso_or_equiv
_atom_site_adp_type
_atom_site_occupancy
_atom_site_site_symmetry_order
_atom_site_calc_flag
_atom_site_refinement_flags_posn
_atom_site_refinement_flags_adp
_atom_site_refinement_flags_occupancy
_atom_site_disorder_assembly
_atom_site_disorder_group
C53A C 0.2363(17) 0.2361(17) 0.1913(7) 0.051(7) Uiso 0.146(2) 1 d D . P A 1
H53A H 0.2786 0.1928 0.2103 0.061 Uiso 0.146(2) 1 calc R U P A 1
H53B H 0.1941 0.2632 0.2118 0.061 Uiso 0.146(2) 1 calc R U P A 1
Cl1A Cl 0.2818(4) 0.3563(6) 0.1636(2) 0.060(2) Uani 0.146(2) 1 d D . P A 1
Cl2A Cl 0.1918(7) 0.1481(6) 0.1476(4) 0.089(4) Uani 0.146(2) 1 d D . P A 1
C53B C 0.2622(3) 0.2183(4) 0.18082(14) 0.0419(11) Uiso 0.854(2) 1 d D . P A 2
H53C H 0.2751 0.1519 0.2015 0.050 Uiso 0.854(2) 1 calc R U P A 2
H53D H 0.3127 0.2650 0.1793 0.050 Uiso 0.854(2) 1 calc R U P A 2
Cl1B Cl 0.18526(6) 0.30228(12) 0.20364(4) 0.0587(4) Uani 0.854(2) 1 d D . P A 2
Cl2B Cl 0.23028(11) 0.16809(15) 0.12468(4) 0.0655(5) Uani 0.854(2) 1 d D . P A 2
N48A N 0.5009(5) 0.4378(10) 0.3815(5) 0.024(4) Uiso 0.528(15) 1 d D . P B 1
C49A C 0.5828(4) 0.3913(7) 0.3745(2) 0.023(2) Uiso 0.528(15) 1 d D . P B 1
C50A C 0.6289(7) 0.3967(9) 0.4222(3) 0.031(3) Uiso 0.528(15) 1 d D . P B 1
H50A H 0.6348 0.4772 0.4320 0.047 Uiso 0.528(15) 1 calc R U P B 1
H50B H 0.6833 0.3621 0.4205 0.047 Uiso 0.528(15) 1 calc R U P B 1
H50C H 0.5982 0.3542 0.4446 0.047 Uiso 0.528(15) 1 calc R U P B 1
C51A C 0.5733(4) 0.2644(6) 0.3600(3) 0.040(2) Uiso 0.528(15) 1 d D . P B 1
H51A H 0.5470 0.2216 0.3842 0.060 Uiso 0.528(15) 1 calc R U P B 1
H51B H 0.6274 0.2313 0.3558 0.060 Uiso 0.528(15) 1 calc R U P B 1
H51C H 0.5393 0.2594 0.3308 0.060 Uiso 0.528(15) 1 calc R U P B 1
C52A C 0.6182(4) 0.4602(8) 0.3366(2) 0.0342(18) Uiso 0.528(15) 1 d D . P B 1
H52A H 0.5831 0.4521 0.3079 0.051 Uiso 0.528(15) 1 calc R U P B 1
H52B H 0.6733 0.4319 0.3316 0.051 Uiso 0.528(15) 1 calc R U P B 1
H52C H 0.6211 0.5416 0.3456 0.051 Uiso 0.528(15) 1 calc R U P B 1
N48B N 0.4991(5) 0.4276(11) 0.3800(5) 0.017(4) Uiso 0.472(15) 1 d D . P B 2
C49B C 0.5784(4) 0.3690(7) 0.3784(3) 0.022(2) Uiso 0.472(15) 1 d D . P B 2
C50B C 0.6351(7) 0.4116(10) 0.4195(3) 0.034(4) Uiso 0.472(15) 1 d D . P B 2
H50D H 0.6404 0.4956 0.4178 0.050 Uiso 0.472(15) 1 calc R U P B 2
H50E H 0.6892 0.3761 0.4181 0.050 Uiso 0.472(15) 1 calc R U P B 2
H50F H 0.6117 0.3903 0.4486 0.050 Uiso 0.472(15) 1 calc R U P B 2
C51B C 0.5625(4) 0.2430(6) 0.3783(3) 0.031(2) Uiso 0.472(15) 1 d D . P B 2
H51D H 0.5407 0.2206 0.4078 0.046 Uiso 0.472(15) 1 calc R U P B 2
H51E H 0.6138 0.2015 0.3745 0.046 Uiso 0.472(15) 1 calc R U P B 2
H51F H 0.5226 0.2238 0.3527 0.046 Uiso 0.472(15) 1 calc R U P B 2
C52B C 0.6134(5) 0.4107(9) 0.3337(2) 0.037(2) Uiso 0.472(15) 1 d D . P B 2
H52D H 0.5740 0.3947 0.3074 0.055 Uiso 0.472(15) 1 calc R U P B 2
H52E H 0.6649 0.3704 0.3293 0.055 Uiso 0.472(15) 1 calc R U P B 2
H52F H 0.6236 0.4938 0.3357 0.055 Uiso 0.472(15) 1 calc R U P B 2
C3 C 0.15655(15) 0.5263(2) 0.46030(8) 0.0169(5) Uani 1 1 d . . . . .
C8 C 0.15095(15) 0.5300(2) 0.50795(9) 0.0188(5) Uani 1 1 d . . . . .
H8 H 0.1794 0.5881 0.5257 0.023 Uiso 1 1 calc R U . . .
C7 C 0.10403(16) 0.4494(2) 0.52988(9) 0.0224(5) Uani 1 1 d . . . . .
H7 H 0.1006 0.4527 0.5625 0.027 Uiso 1 1 calc R U . . .
C6 C 0.06245(16) 0.3645(2) 0.50447(9) 0.0244(6) Uani 1 1 d . . . . .
H6 H 0.0301 0.3100 0.5196 0.029 Uiso 1 1 calc R U . . .
C5 C 0.06796(15) 0.3590(2) 0.45676(9) 0.0230(6) Uani 1 1 d . . . . .
H5 H 0.0391 0.3009 0.4392 0.028 Uiso 1 1 calc R U . . .
C4 C 0.11549(15) 0.4384(2) 0.43478(9) 0.0193(5) Uani 1 1 d . . . . .
H4 H 0.1203 0.4332 0.4023 0.023 Uiso 1 1 calc R U . . .
C9 C 0.14632(15) 0.7143(2) 0.39469(8) 0.0178(5) Uani 1 1 d . . . . .
C14 C 0.17005(17) 0.8229(2) 0.38016(9) 0.0250(6) Uani 1 1 d . . . . .
H14 H 0.2224 0.8524 0.3903 0.030 Uiso 1 1 calc R U . . .
C13 C 0.11775(19) 0.8882(3) 0.35097(10) 0.0319(7) Uani 1 1 d . . . . .
H13 H 0.1346 0.9619 0.3409 0.038 Uiso 1 1 calc R U . . .
C12 C 0.04084(19) 0.8461(3) 0.33646(10) 0.0340(7) Uani 1 1 d . . . . .
H12 H 0.0051 0.8906 0.3163 0.041 Uiso 1 1 calc R U . . .
C11 C 0.01657(18) 0.7399(3) 0.35135(10) 0.0322(7) Uani 1 1 d . . . . .
H11 H -0.0363 0.7114 0.3416 0.039 Uiso 1 1 calc R U . . .
C10 C 0.06868(16) 0.6739(2) 0.38048(9) 0.0242(6) Uani 1 1 d . . . . .
H10 H 0.0512 0.6007 0.3908 0.029 Uiso 1 1 calc R U . . .
C15 C 0.21260(16) 0.8038(2) 0.49880(8) 0.0184(5) Uani 1 1 d . . . . .
C16 C 0.12770(16) 0.8183(2) 0.49452(9) 0.0204(5) Uani 1 1 d . . . . .
H16 H 0.0952 0.7728 0.4730 0.024 Uiso 1 1 calc R U . . .
C17 C 0.09070(17) 0.8989(2) 0.52158(9) 0.0233(6) Uani 1 1 d . . . . .
H17 H 0.0329 0.9081 0.5180 0.028 Uiso 1 1 calc R U . . .
C18 C 0.13535(18) 0.9668(2) 0.55376(9) 0.0249(6) Uani 1 1 d . . . . .
C19 C 0.21982(17) 0.9497(2) 0.55848(9) 0.0236(6) Uani 1 1 d . . . . .
H19 H 0.2519 0.9936 0.5808 0.028 Uiso 1 1 calc R U . . .
C20 C 0.25823(16) 0.8704(2) 0.53150(8) 0.0194(5) Uani 1 1 d . . . . .
H20 H 0.3160 0.8611 0.5352 0.023 Uiso 1 1 calc R U . . .
C21 C 0.0938(2) 1.0564(3) 0.58203(10) 0.0378(8) Uani 1 1 d . . . . .
H21A H 0.1063 1.1334 0.5706 0.057 Uiso 1 1 calc R U . . .
H21B H 0.1138 1.0498 0.6147 0.057 Uiso 1 1 calc R U . . .
H21C H 0.0344 1.0440 0.5792 0.057 Uiso 1 1 calc R U . . .
C22 C 0.35311(15) 0.4777(2) 0.28230(8) 0.0181(5) Uani 1 1 d . . . . .
C23 C 0.40002(16) 0.5542(2) 0.25781(9) 0.0244(6) Uani 1 1 d . . . . .
H23 H 0.3911 0.6348 0.2603 0.029 Uiso 1 1 calc R U . . .
C24 C 0.45951(17) 0.5136(3) 0.22992(10) 0.0289(6) Uani 1 1 d . . . . .
H24 H 0.4908 0.5664 0.2133 0.035 Uiso 1 1 calc R U . . .
C25 C 0.47345(17) 0.3965(2) 0.22620(9) 0.0265(6) Uani 1 1 d . . . . .
H25 H 0.5141 0.3688 0.2070 0.032 Uiso 1 1 calc R U . . .
C26 C 0.42800(17) 0.3202(2) 0.25059(10) 0.0280(6) Uani 1 1 d . . . . .
H26 H 0.4378 0.2398 0.2483 0.034 Uiso 1 1 calc R U . . .
C27 C 0.36797(16) 0.3599(2) 0.27857(9) 0.0250(6) Uani 1 1 d . . . . .
H27 H 0.3370 0.3066 0.2952 0.030 Uiso 1 1 calc R U . . .
C28 C 0.18576(15) 0.4500(2) 0.31181(8) 0.0221(6) Uani 1 1 d . . . . .
C29 C 0.11219(16) 0.5026(3) 0.29593(9) 0.0278(6) Uani 1 1 d . . . . .
H29 H 0.1111 0.5824 0.2886 0.033 Uiso 1 1 calc R U . . .
C30 C 0.04035(17) 0.4375(3) 0.29088(10) 0.0358(7) Uani 1 1 d . . . . .
H30 H -0.0095 0.4733 0.2799 0.043 Uiso 1 1 calc R U . . .
C31 C 0.04091(18) 0.3216(3) 0.30160(11) 0.0379(8) Uani 1 1 d . . . . .
H31 H -0.0082 0.2779 0.2978 0.045 Uiso 1 1 calc R U . . .
C32 C 0.11324(18) 0.2693(3) 0.31783(11) 0.0360(7) Uani 1 1 d . . . . .
H32 H 0.1138 0.1895 0.3251 0.043 Uiso 1 1 calc R U . . .
C33 C 0.18513(17) 0.3334(2) 0.32346(10) 0.0274(6) Uani 1 1 d . . . . .
H33 H 0.2343 0.2973 0.3354 0.033 Uiso 1 1 calc R U . . .
C34 C 0.22827(15) 0.7033(2) 0.25522(8) 0.0197(5) Uani 1 1 d . . . . .
C35 C 0.21373(15) 0.8202(2) 0.24845(9) 0.0208(5) Uani 1 1 d . . . . .
H35 H 0.2239 0.8726 0.2734 0.025 Uiso 1 1 calc R U . . .
C36 C 0.18442(15) 0.8607(2) 0.20532(9) 0.0234(6) Uani 1 1 d . . . . .
H36 H 0.1747 0.9408 0.2012 0.028 Uiso 1 1 calc R U . . .
C37 C 0.16896(15) 0.7869(2) 0.16797(9) 0.0237(6) Uani 1 1 d . . . . .
C38 C 0.18421(16) 0.6704(3) 0.17523(9) 0.0261(6) Uani 1 1 d . . . . .
H38 H 0.1741 0.6182 0.1502 0.031 Uiso 1 1 calc R U . . .
C39 C 0.21377(16) 0.6282(2) 0.21810(9) 0.0244(6) Uani 1 1 d . . . . .
H39 H 0.2241 0.5481 0.2220 0.029 Uiso 1 1 calc R U . . .
C40 C 0.13642(18) 0.8323(3) 0.12125(9) 0.0330(7) Uani 1 1 d . . . . .
H40A H 0.0789 0.8548 0.1228 0.050 Uiso 1 1 calc R U . . .
H40B H 0.1406 0.7721 0.0978 0.050 Uiso 1 1 calc R U . . .
H40C H 0.1687 0.8995 0.1129 0.050 Uiso 1 1 calc R U . . .
C47 C 0.43860(15) 0.4766(2) 0.38585(8) 0.0182(5) Uani 1 1 d D . . . .
C41 C 0.30085(15) 0.3888(2) 0.41997(8) 0.0180(5) Uani 1 1 d . . . . .
C43 C 0.28859(16) 0.1900(2) 0.46020(9) 0.0226(6) Uani 1 1 d . . . . .
C45 C 0.36955(18) 0.1265(3) 0.45566(10) 0.0314(7) Uani 1 1 d . . . . .
H45A H 0.3767 0.1108 0.4229 0.047 Uiso 1 1 calc R U . . .
H45B H 0.3689 0.0537 0.4728 0.047 Uiso 1 1 calc R U . . .
H45C H 0.4150 0.1744 0.4684 0.047 Uiso 1 1 calc R U . . .
C46 C 0.21638(18) 0.1191(2) 0.43963(11) 0.0322(7) Uani 1 1 d . . . . .
H46A H 0.1656 0.1632 0.4415 0.048 Uiso 1 1 calc R U . . .
H46B H 0.2126 0.0472 0.4571 0.048 Uiso 1 1 calc R U . . .
H46C H 0.2246 0.1015 0.4071 0.048 Uiso 1 1 calc R U . . .
C44 C 0.27731(17) 0.2253(2) 0.51021(9) 0.0269(6) Uani 1 1 d . . . . .
H44A H 0.3228 0.2752 0.5214 0.040 Uiso 1 1 calc R U . . .
H44B H 0.2764 0.1564 0.5297 0.040 Uiso 1 1 calc R U . . .
H44C H 0.2255 0.2671 0.5116 0.040 Uiso 1 1 calc R U . . .
C1 C 0.38654(15) 0.7119(2) 0.38551(9) 0.0188(5) Uani 1 1 d . . . . .
H1A H 0.4083 0.7080 0.3544 0.023 Uiso 1 1 calc R U . . .
H1B H 0.3422 0.7701 0.3839 0.023 Uiso 1 1 calc R U . . .
C2 C 0.52142(18) 0.8963(3) 0.41001(10) 0.0315(7) Uani 1 1 d . . . . .
H2A H 0.5582 0.8790 0.3855 0.047 Uiso 1 1 calc R U . . .
H2B H 0.5534 0.9266 0.4372 0.047 Uiso 1 1 calc R U . . .
H2C H 0.4810 0.9539 0.3988 0.047 Uiso 1 1 calc R U . . .
N1 N 0.25446(13) 0.72369(18) 0.47215(7) 0.0181(4) Uani 1 1 d D . . . .
N2 N 0.25676(14) 0.66620(19) 0.30019(7) 0.0216(5) Uani 1 1 d D . . . .
N42 N 0.29278(13) 0.29732(19) 0.43386(8) 0.0218(5) Uani 1 1 d . . . . .
B B 0.3296(2) 1.0498(3) 0.31327(11) 0.0262(7) Uani 1 1 d . . . . .
F1 F 0.43283(10) 0.78657(15) 0.47589(5) 0.0322(4) Uani 1 1 d . . . . .
F2 F 0.53687(10) 0.66812(14) 0.43701(6) 0.0352(4) Uani 1 1 d . . . . .
F3 F 0.34488(12) 0.93653(14) 0.32591(6) 0.0416(5) Uani 1 1 d . . . . .
F4 F 0.38531(14) 1.12084(17) 0.33727(6) 0.0532(6) Uani 1 1 d . . . . .
F5 F 0.25127(13) 1.0774(2) 0.32348(9) 0.0682(7) Uani 1 1 d . . . . .
F6 F 0.33686(12) 1.06353(15) 0.26642(6) 0.0393(4) Uani 1 1 d . . . . .
Si Si 0.46810(4) 0.76341(6) 0.42609(2) 0.02073(15) Uani 1 1 d . . . . .
P1 P 0.21999(4) 0.62990(5) 0.43141(2) 0.01478(12) Uani 1 1 d . . . . .
P2 P 0.27960(4) 0.53552(6) 0.32125(2) 0.01712(13) Uani 1 1 d . . . . .
Ir Ir 0.33244(2) 0.54539(2) 0.40000(2) 0.01394(3) Uani 1 1 d D . . . .
H1N H 0.3117(11) 0.725(3) 0.4781(11) 0.040(9) Uiso 1 1 d D . . . .
H2N H 0.2663(19) 0.727(2) 0.3208(9) 0.040(9) Uiso 1 1 d D . . . .
H1M H 0.3692(18) 0.556(3) 0.4523(5) 0.045(10) Uiso 1 1 d D . . . .

loop_
_atom_site_aniso_label
_atom_site_aniso_U_11
_atom_site_aniso_U_22
_atom_site_aniso_U_33
_atom_site_aniso_U_23
_atom_site_aniso_U_13
_atom_site_aniso_U_12
Cl1A 0.069(5) 0.054(4) 0.056(4) 0.014(3) -0.017(3) -0.018(3)
Cl2A 0.118(9) 0.024(3) 0.111(9) -0.011(5) -0.080(7) -0.002(4)
Cl1B 0.0374(6) 0.0943(9) 0.0428(6) -0.0369(6) -0.0083(4) 0.0091(6)
Cl2B 0.0883(11) 0.0753(10) 0.0306(6) -0.0195(6) -0.0131(6) 0.0346(8)
C3 0.0150(12) 0.0177(13) 0.0181(12) 0.0001(10) 0.0025(9) 0.0006(9)
C8 0.0197(13) 0.0180(13) 0.0186(13) -0.0007(10) 0.0009(10) 0.0018(10)
C7 0.0219(13) 0.0265(14) 0.0190(13) 0.0055(11) 0.0030(10) 0.0010(11)
C6 0.0201(13) 0.0232(14) 0.0301(15) 0.0076(12) 0.0045(11) -0.0005(11)
C5 0.0172(13) 0.0197(13) 0.0317(15) -0.0013(11) -0.0005(11) -0.0024(10)
C4 0.0170(12) 0.0228(14) 0.0181(12) -0.0022(10) 0.0008(10) 0.0009(10)
C9 0.0186(13) 0.0223(13) 0.0128(12) 0.0001(10) 0.0030(9) 0.0053(10)
C14 0.0218(14) 0.0253(14) 0.0285(15) 0.0051(11) 0.0064(11) 0.0053(11)
C13 0.0405(18) 0.0291(16) 0.0277(15) 0.0080(12) 0.0126(13) 0.0135(13)
C12 0.0416(18) 0.0414(18) 0.0187(14) 0.0018(13) -0.0002(12) 0.0224(14)
C11 0.0289(16) 0.0397(18) 0.0267(15) -0.0057(13) -0.0082(12) 0.0099(13)
C10 0.0241(14) 0.0255(14) 0.0229(14) -0.0041(11) 0.0002(11) 0.0047(11)
C15 0.0259(14) 0.0156(12) 0.0138(12) 0.0029(10) 0.0030(10) -0.0001(10)
C16 0.0245(14) 0.0199(13) 0.0168(13) -0.0010(10) 0.0022(10) -0.0019(10)
C17 0.0271(14) 0.0232(14) 0.0198(13) 0.0020(11) 0.0040(11) 0.0044(11)
C18 0.0402(17) 0.0190(13) 0.0159(13) -0.0002(10) 0.0054(11) 0.0051(12)
C19 0.0380(16) 0.0188(13) 0.0136(12) -0.0005(10) -0.0005(11) -0.0027(11)
C20 0.0230(13) 0.0199(13) 0.0152(12) 0.0018(10) 0.0010(10) -0.0024(10)
C21 0.053(2) 0.0325(17) 0.0280(16) -0.0092(13) 0.0016(14) 0.0132(15)
C22 0.0167(12) 0.0241(14) 0.0132(12) -0.0016(10) 0.0003(9) 0.0011(10)
C23 0.0254(14) 0.0238(14) 0.0241(14) 0.0012(11) 0.0020(11) 0.0004(11)
C24 0.0262(15) 0.0344(16) 0.0267(15) 0.0052(12) 0.0067(12) -0.0025(12)
C25 0.0221(14) 0.0355(16) 0.0224(14) -0.0039(12) 0.0044(11) 0.0046(12)
C26 0.0299(15) 0.0232(14) 0.0316(16) -0.0050(12) 0.0065(12) 0.0028(12)
C27 0.0259(14) 0.0237(14) 0.0260(14) -0.0008(11) 0.0058(11) 0.0007(11)
C28 0.0174(13) 0.0350(15) 0.0138(12) -0.0082(11) 0.0005(9) 0.0001(11)
C29 0.0218(14) 0.0431(17) 0.0187(14) -0.0030(12) 0.0027(11) 0.0048(12)
C30 0.0175(14) 0.062(2) 0.0282(16) -0.0078(15) 0.0013(11) 0.0020(14)
C31 0.0200(15) 0.055(2) 0.0391(18) -0.0180(16) 0.0054(13) -0.0085(14)
C32 0.0277(16) 0.0365(17) 0.0446(19) -0.0138(14) 0.0090(13) -0.0098(13)
C33 0.0193(14) 0.0331(16) 0.0300(15) -0.0106(12) 0.0030(11) -0.0022(11)
C34 0.0178(13) 0.0277(14) 0.0135(12) 0.0006(10) 0.0000(9) 0.0020(10)
C35 0.0189(13) 0.0247(14) 0.0191(13) -0.0013(11) 0.0024(10) -0.0009(10)
C36 0.0200(13) 0.0264(14) 0.0241(14) 0.0065(11) 0.0038(10) 0.0001(11)
C37 0.0157(13) 0.0386(16) 0.0169(13) 0.0048(11) 0.0011(10) -0.0021(11)
C38 0.0252(14) 0.0369(16) 0.0159(13) -0.0053(11) -0.0008(10) 0.0014(12)
C39 0.0280(15) 0.0283(15) 0.0164(13) -0.0030(11) -0.0014(10) 0.0035(12)
C40 0.0317(16) 0.0495(19) 0.0175(14) 0.0070(13) -0.0010(12) 0.0008(14)
C47 0.0172(13) 0.0207(13) 0.0164(12) 0.0003(10) 0.0004(9) -0.0005(10)
C41 0.0144(12) 0.0229(14) 0.0167(12) -0.0016(10) 0.0015(9) 0.0011(10)
C43 0.0275(14) 0.0163(13) 0.0238(14) 0.0042(11) 0.0006(11) 0.0002(11)
C45 0.0360(17) 0.0284(16) 0.0300(16) 0.0047(13) 0.0029(12) 0.0093(13)
C46 0.0387(17) 0.0202(14) 0.0367(17) 0.0036(12) -0.0054(13) -0.0062(12)
C44 0.0300(15) 0.0251(14) 0.0259(15) 0.0020(12) 0.0025(11) 0.0000(12)
C1 0.0189(13) 0.0187(13) 0.0188(13) 0.0039(10) 0.0011(10) -0.0029(10)
C2 0.0296(16) 0.0302(16) 0.0345(16) 0.0003(13) 0.0000(13) -0.0086(12)
N1 0.0160(11) 0.0218(11) 0.0166(11) -0.0031(9) 0.0009(8) -0.0010(9)
N2 0.0306(13) 0.0216(12) 0.0121(10) -0.0029(9) -0.0029(9) 0.0053(9)
N42 0.0200(11) 0.0195(12) 0.0259(12) 0.0000(9) 0.0006(9) 0.0005(9)
B 0.0290(17) 0.0223(16) 0.0278(17) 0.0014(13) 0.0060(13) -0.0007(13)
F1 0.0289(9) 0.0455(10) 0.0222(8) -0.0055(7) 0.0017(7) -0.0132(8)
F2 0.0235(9) 0.0306(9) 0.0496(11) 0.0010(8) -0.0109(8) 0.0003(7)
F3 0.0516(12) 0.0285(10) 0.0427(11) 0.0125(8) -0.0100(9) -0.0028(8)
F4 0.0784(15) 0.0472(12) 0.0326(10) -0.0019(9) -0.0055(10) -0.0307(11)
F5 0.0442(13) 0.0625(15) 0.1023(19) -0.0038(13) 0.0367(13) 0.0114(11)
F6 0.0529(12) 0.0417(11) 0.0228(9) 0.0065(8) -0.0015(8) -0.0083(9)
Si 0.0176(4) 0.0225(4) 0.0218(4) 0.0012(3) -0.0005(3) -0.0039(3)
P1 0.0148(3) 0.0159(3) 0.0137(3) -0.0005(2) 0.0012(2) -0.0004(2)
P2 0.0174(3) 0.0202(3) 0.0135(3) -0.0016(2) -0.0006(2) 0.0023(3)
Ir 0.01319(5) 0.01590(5) 0.01261(5) 0.00058(4) 0.00004(3) 0.00052(4)

loop_
_atom_type_symbol
_atom_type_description
_atom_type_scat_dispersion_real
_atom_type_scat_dispersion_imag
_atom_type_scat_source
C C 0.0033 0.0016 'International Tables Vol C Tables 4.2.6.8 and 6.1.1.4'
H H 0.0000 0.0000 'International Tables Vol C Tables 4.2.6.8 and 6.1.1.4'
N N 0.0061 0.0033 'International Tables Vol C Tables 4.2.6.8 and 6.1.1.4'
B B 0.0013 0.0007 'International Tables Vol C Tables 4.2.6.8 and 6.1.1.4'
F F 0.0171 0.0103 'International Tables Vol C Tables 4.2.6.8 and 6.1.1.4'
Si Si 0.0817 0.0704 'International Tables Vol C Tables 4.2.6.8 and 6.1.1.4'
P P 0.1023 0.0942 'International Tables Vol C Tables 4.2.6.8 and 6.1.1.4'
Cl Cl 0.1484 0.1585 'International Tables Vol C Tables 4.2.6.8 and 6.1.1.4'
Ir Ir -1.4442 7.9887 'International Tables Vol C Tables 4.2.6.8 and 6.1.1.4'

loop_
_geom_angle_atom_site_label_1
_geom_angle_atom_site_label_2
_geom_angle_atom_site_label_3
_geom_angle
_geom_angle_site_symmetry_1
_geom_angle_site_symmetry_3
_geom_angle_publ_flag
Cl2A C53A Cl1A 107.3(11) . . ?
Cl2A C53A H53A 110.3 . . ?
Cl1A C53A H53A 110.3 . . ?
Cl2A C53A H53B 110.3 . . ?
Cl1A C53A H53B 110.3 . . ?
H53A C53A H53B 108.5 . . ?
Cl1B C53B Cl2B 110.7(2) . . ?
Cl1B C53B H53C 109.5 . . ?
Cl2B C53B H53C 109.5 . . ?
Cl1B C53B H53D 109.5 . . ?
Cl2B C53B H53D 109.5 . . ?
H53C C53B H53D 108.1 . . ?
C47 N48A C49A 177.6(13) . . ?
N48A C49A C52A 107.6(7) . . ?
N48A C49A C50A 105.1(8) . . ?
C52A C49A C50A 116.5(7) . . ?
N48A C49A C51A 108.2(7) . . ?
C52A C49A C51A 110.4(5) . . ?
C50A C49A C51A 108.7(6) . . ?
C49A C50A H50A 109.5 . . ?
C49A C50A H50B 109.5 . . ?
H50A C50A H50B 109.5 . . ?
C49A C50A H50C 109.5 . . ?
H50A C50A H50C 109.5 . . ?
H50B C50A H50C 109.5 . . ?
C49A C51A H51A 109.5 . . ?
C49A C51A H51B 109.5 . . ?
H51A C51A H51B 109.5 . . ?
C49A C51A H51C 109.5 . . ?
H51A C51A H51C 109.5 . . ?
H51B C51A H51C 109.5 . . ?
C49A C52A H52A 109.5 . . ?
C49A C52A H52B 109.5 . . ?
H52A C52A H52B 109.5 . . ?
C49A C52A H52C 109.5 . . ?
H52A C52A H52C 109.5 . . ?
H52B C52A H52C 109.5 . . ?
C47 N48B C49B 173.2(13) . . ?
N48B C49B C51B 107.6(8) . . ?
N48B C49B C52B 105.2(8) . . ?
C51B C49B C52B 112.7(6) . . ?
N48B C49B C50B 108.3(9) . . ?
C51B C49B C50B 114.5(7) . . ?
C52B C49B C50B 108.1(6) . . ?
C49B C50B H50D 109.5 . . ?
C49B C50B H50E 109.5 . . ?
H50D C50B H50E 109.5 . . ?
C49B C50B H50F 109.5 . . ?
H50D C50B H50F 109.5 . . ?
H50E C50B H50F 109.5 . . ?
C49B C51B H51D 109.5 . . ?
C49B C51B H51E 109.5 . . ?
H51D C51B H51E 109.5 . . ?
C49B C51B H51F 109.5 . . ?
H51D C51B H51F 109.5 . . ?
H51E C51B H51F 109.5 . . ?
C49B C52B H52D 109.5 . . ?
C49B C52B H52E 109.5 . . ?
H52D C52B H52E 109.5 . . ?
C49B C52B H52F 109.5 . . ?
H52D C52B H52F 109.5 . . ?
H52E C52B H52F 109.5 . . ?
C8 C3 C4 118.9(2) . . ?
C8 C3 P1 120.73(19) . . ?
C4 C3 P1 120.31(19) . . ?
C3 C8 C7 120.5(2) . . ?
C3 C8 H8 119.8 . . ?
C7 C8 H8 119.8 . . ?
C6 C7 C8 120.3(2) . . ?
C6 C7 H7 119.8 . . ?
C8 C7 H7 119.8 . . ?
C7 C6 C5 119.9(2) . . ?
C7 C6 H6 120.0 . . ?
C5 C6 H6 120.0 . . ?
C4 C5 C6 120.0(2) . . ?
C4 C5 H5 120.0 . . ?
C6 C5 H5 120.0 . . ?
C5 C4 C3 120.3(2) . . ?
C5 C4 H4 119.8 . . ?
C3 C4 H4 119.8 . . ?
C10 C9 C14 119.0(2) . . ?
C10 C9 P1 122.8(2) . . ?
C14 C9 P1 118.20(19) . . ?
C13 C14 C9 120.4(3) . . ?
C13 C14 H14 119.8 . . ?
C9 C14 H14 119.8 . . ?
C14 C13 C12 120.0(3) . . ?
C14 C13 H13 120.0 . . ?
C12 C13 H13 120.0 . . ?
C11 C12 C13 119.8(3) . . ?
C11 C12 H12 120.1 . . ?
C13 C12 H12 120.1 . . ?
C12 C11 C10 120.5(3) . . ?
C12 C11 H11 119.8 . . ?
C10 C11 H11 119.8 . . ?
C11 C10 C9 120.3(3) . . ?
C11 C10 H10 119.8 . . ?
C9 C10 H10 119.8 . . ?
C16 C15 C20 118.4(2) . . ?
C16 C15 N1 123.1(2) . . ?
C20 C15 N1 118.4(2) . . ?
C17 C16 C15 120.1(2) . . ?
C17 C16 H16 120.0 . . ?
C15 C16 H16 120.0 . . ?
C16 C17 C18 122.1(3) . . ?
C16 C17 H17 118.9 . . ?
C18 C17 H17 118.9 . . ?
C17 C18 C19 117.3(2) . . ?
C17 C18 C21 121.2(3) . . ?
C19 C18 C21 121.6(3) . . ?
C20 C19 C18 121.6(2) . . ?
C20 C19 H19 119.2 . . ?
C18 C19 H19 119.2 . . ?
C19 C20 C15 120.5(2) . . ?
C19 C20 H20 119.8 . . ?
C15 C20 H20 119.8 . . ?
C18 C21 H21A 109.5 . . ?
C18 C21 H21B 109.5 . . ?
H21A C21 H21B 109.5 . . ?
C18 C21 H21C 109.5 . . ?
H21A C21 H21C 109.5 . . ?
H21B C21 H21C 109.5 . . ?
C27 C22 C23 118.7(2) . . ?
C27 C22 P2 122.2(2) . . ?
C23 C22 P2 118.98(19) . . ?
C24 C23 C22 120.6(3) . . ?
C24 C23 H23 119.7 . . ?
C22 C23 H23 119.7 . . ?
C25 C24 C23 120.3(3) . . ?
C25 C24 H24 119.8 . . ?
C23 C24 H24 119.8 . . ?
C26 C25 C24 119.6(3) . . ?
C26 C25 H25 120.2 . . ?
C24 C25 H25 120.2 . . ?
C25 C26 C27 120.6(3) . . ?
C25 C26 H26 119.7 . . ?
C27 C26 H26 119.7 . . ?
C26 C27 C22 120.2(3) . . ?
C26 C27 H27 119.9 . . ?
C22 C27 H27 119.9 . . ?
C33 C28 C29 118.9(3) . . ?
C33 C28 P2 120.6(2) . . ?
C29 C28 P2 120.3(2) . . ?
C30 C29 C28 119.8(3) . . ?
C30 C29 H29 120.1 . . ?
C28 C29 H29 120.1 . . ?
C31 C30 C29 120.7(3) . . ?
C31 C30 H30 119.6 . . ?
C29 C30 H30 119.6 . . ?
C30 C31 C32 119.8(3) . . ?
C30 C31 H31 120.1 . . ?
C32 C31 H31 120.1 . . ?
C31 C32 C33 120.1(3) . . ?
C31 C32 H32 119.9 . . ?
C33 C32 H32 119.9 . . ?
C32 C33 C28 120.7(3) . . ?
C32 C33 H33 119.7 . . ?
C28 C33 H33 119.7 . . ?
C35 C34 C39 119.0(2) . . ?
C35 C34 N2 117.9(2) . . ?
C39 C34 N2 123.1(2) . . ?
C36 C35 C34 120.2(2) . . ?
C36 C35 H35 119.9 . . ?
C34 C35 H35 119.9 . . ?
C35 C36 C37 121.6(3) . . ?
C35 C36 H36 119.2 . . ?
C37 C36 H36 119.2 . . ?
C36 C37 C38 117.5(2) . . ?
C36 C37 C40 120.9(3) . . ?
C38 C37 C40 121.5(3) . . ?
C37 C38 C39 121.8(3) . . ?
C37 C38 H38 119.1 . . ?
C39 C38 H38 119.1 . . ?
C38 C39 C34 119.9(3) . . ?
C38 C39 H39 120.1 . . ?
C34 C39 H39 120.1 . . ?
C37 C40 H40A 109.5 . . ?
C37 C40 H40B 109.5 . . ?
H40A C40 H40B 109.5 . . ?
C37 C40 H40C 109.5 . . ?
H40A C40 H40C 109.5 . . ?
H40B C40 H40C 109.5 . . ?
N48A C47 Ir 174.5(7) . . ?
N48B C47 Ir 173.7(7) . . ?
N42 C41 Ir 171.2(2) . . ?
N42 C43 C44 106.1(2) . . ?
N42 C43 C46 108.6(2) . . ?
C44 C43 C46 112.0(2) . . ?
N42 C43 C45 107.1(2) . . ?
C44 C43 C45 111.8(2) . . ?
C46 C43 C45 111.0(2) . . ?
C43 C45 H45A 109.5 . . ?
C43 C45 H45B 109.5 . . ?
H45A C45 H45B 109.5 . . ?
C43 C45 H45C 109.5 . . ?
H45A C45 H45C 109.5 . . ?
H45B C45 H45C 109.5 . . ?
C43 C46 H46A 109.5 . . ?
C43 C46 H46B 109.5 . . ?
H46A C46 H46B 109.5 . . ?
C43 C46 H46C 109.5 . . ?
H46A C46 H46C 109.5 . . ?
H46B C46 H46C 109.5 . . ?
C43 C44 H44A 109.5 . . ?
C43 C44 H44B 109.5 . . ?
H44A C44 H44B 109.5 . . ?
C43 C44 H44C 109.5 . . ?
H44A C44 H44C 109.5 . . ?
H44B C44 H44C 109.5 . . ?
Si C1 Ir 117.24(12) . . ?
Si C1 H1A 108.0 . . ?
Ir C1 H1A 108.0 . . ?
Si C1 H1B 108.0 . . ?
Ir C1 H1B 108.0 . . ?
H1A C1 H1B 107.2 . . ?
Si C2 H2A 109.5 . . ?
Si C2 H2B 109.5 . . ?
H2A C2 H2B 109.5 . . ?
Si C2 H2C 109.5 . . ?
H2A C2 H2C 109.5 . . ?
H2B C2 H2C 109.5 . . ?
C15 N1 P1 131.23(18) . . ?
C15 N1 H1N 114(2) . . ?
P1 N1 H1N 115.0(19) . . ?
C34 N2 P2 131.48(18) . . ?
C34 N2 H2N 113(2) . . ?
P2 N2 H2N 116(2) . . ?
C41 N42 C43 168.9(3) . . ?
F5 B F6 109.2(3) . . ?
F5 B F4 110.3(3) . . ?
F6 B F4 109.1(2) . . ?
F5 B F3 108.7(3) . . ?
F6 B F3 110.1(2) . . ?
F4 B F3 109.5(3) . . ?
F2 Si F1 103.29(10) . . ?
F2 Si C1 112.14(11) . . ?
F1 Si C1 109.92(10) . . ?
F2 Si C2 106.90(12) . . ?
F1 Si C2 106.83(12) . . ?
C1 Si C2 116.78(12) . . ?
N1 P1 C3 106.33(11) . . ?
N1 P1 C9 103.69(11) . . ?
C3 P1 C9 104.18(11) . . ?
N1 P1 Ir 108.18(8) . . ?
C3 P1 Ir 112.94(8) . . ?
C9 P1 Ir 120.38(8) . . ?
N2 P2 C22 104.44(11) . . ?
N2 P2 C28 105.91(12) . . ?
C22 P2 C28 106.73(11) . . ?
N2 P2 Ir 111.28(8) . . ?
C22 P2 Ir 113.25(8) . . ?
C28 P2 Ir 114.48(8) . . ?
C47 Ir C41 86.56(10) . . ?
C47 Ir C1 86.84(10) . . ?
C41 Ir C1 170.10(9) . . ?
C47 Ir P1 168.60(7) . . ?
C41 Ir P1 92.55(7) . . ?
C1 Ir P1 92.46(7) . . ?
C47 Ir P2 92.85(7) . . ?
C41 Ir P2 98.57(7) . . ?
C1 Ir P2 89.12(7) . . ?
P1 Ir P2 98.52(2) . . ?
C47 Ir H1M 87.0(12) . . ?
C41 Ir H1M 83.3(11) . . ?
C1 Ir H1M 89.0(11) . . ?
P1 Ir H1M 81.6(12) . . ?
P2 Ir H1M 178.2(12) . . ?

loop_
_geom_bond_atom_site_label_1
_geom_bond_atom_site_label_2
_geom_bond_distance
_geom_bond_site_symmetry_2
_geom_bond_publ_flag
C53A Cl2A 1.745(15) . ?
C53A Cl1A 1.795(15) . ?
C53A H53A 0.9900 . ?
C53A H53B 0.9900 . ?
C53B Cl1B 1.755(4) . ?
C53B Cl2B 1.770(4) . ?
C53B H53C 0.9900 . ?
C53B H53D 0.9900 . ?
N48A C47 1.130(8) . ?
N48A C49A 1.470(8) . ?
C49A C52A 1.503(8) . ?
C49A C50A 1.525(8) . ?
C49A C51A 1.537(8) . ?
C50A H50A 0.9800 . ?
C50A H50B 0.9800 . ?
C50A H50C 0.9800 . ?
C51A H51A 0.9800 . ?
C51A H51B 0.9800 . ?
C51A H51C 0.9800 . ?
C52A H52A 0.9800 . ?
C52A H52B 0.9800 . ?
C52A H52C 0.9800 . ?
N48B C47 1.163(8) . ?
N48B C49B 1.467(9) . ?
C49B C51B 1.485(8) . ?
C49B C52B 1.528(8) . ?
C49B C50B 1.537(9) . ?
C50B H50D 0.9800 . ?
C50B H50E 0.9800 . ?
C50B H50F 0.9800 . ?
C51B H51D 0.9800 . ?
C51B H51E 0.9800 . ?
C51B H51F 0.9800 . ?
C52B H52D 0.9800 . ?
C52B H52E 0.9800 . ?
C52B H52F 0.9800 . ?
C3 C8 1.387(3) . ?
C3 C4 1.403(3) . ?
C3 P1 1.827(2) . ?
C8 C7 1.390(3) . ?
C8 H8 0.9500 . ?
C7 C6 1.380(4) . ?
C7 H7 0.9500 . ?
C6 C5 1.390(4) . ?
C6 H6 0.9500 . ?
C5 C4 1.387(4) . ?
C5 H5 0.9500 . ?
C4 H4 0.9500 . ?
C9 C10 1.389(4) . ?
C9 C14 1.393(4) . ?
C9 P1 1.834(2) . ?
C14 C13 1.386(4) . ?
C14 H14 0.9500 . ?
C13 C12 1.388(4) . ?
C13 H13 0.9500 . ?
C12 C11 1.373(4) . ?
C12 H12 0.9500 . ?
C11 C10 1.387(4) . ?
C11 H11 0.9500 . ?
C10 H10 0.9500 . ?
C15 C16 1.395(4) . ?
C15 C20 1.397(3) . ?
C15 N1 1.414(3) . ?
C16 C17 1.385(4) . ?
C16 H16 0.9500 . ?
C17 C18 1.388(4) . ?
C17 H17 0.9500 . ?
C18 C19 1.393(4) . ?
C18 C21 1.512(4) . ?
C19 C20 1.385(4) . ?
C19 H19 0.9500 . ?
C20 H20 0.9500 . ?
C21 H21A 0.9800 . ?
C21 H21B 0.9800 . ?
C21 H21C 0.9800 . ?
C22 C27 1.394(4) . ?
C22 C23 1.397(4) . ?
C22 P2 1.829(3) . ?
C23 C24 1.387(4) . ?
C23 H23 0.9500 . ?
C24 C25 1.384(4) . ?
C24 H24 0.9500 . ?
C25 C26 1.380(4) . ?
C25 H25 0.9500 . ?
C26 C27 1.392(4) . ?
C26 H26 0.9500 . ?
C27 H27 0.9500 . ?
C28 C33 1.395(4) . ?
C28 C29 1.398(4) . ?
C28 P2 1.833(3) . ?
C29 C30 1.396(4) . ?
C29 H29 0.9500 . ?
C30 C31 1.380(5) . ?
C30 H30 0.9500 . ?
C31 C32 1.383(4) . ?
C31 H31 0.9500 . ?
C32 C33 1.391(4) . ?
C32 H32 0.9500 . ?
C33 H33 0.9500 . ?
C34 C35 1.390(4) . ?
C34 C39 1.390(4) . ?
C34 N2 1.418(3) . ?
C35 C36 1.387(4) . ?
C35 H35 0.9500 . ?
C36 C37 1.388(4) . ?
C36 H36 0.9500 . ?
C37 C38 1.388(4) . ?
C37 C40 1.512(4) . ?
C38 C39 1.388(4) . ?
C38 H38 0.9500 . ?
C39 H39 0.9500 . ?
C40 H40A 0.9800 . ?
C40 H40B 0.9800 . ?
C40 H40C 0.9800 . ?
C47 Ir 1.978(2) . ?
C41 N42 1.146(3) . ?
C41 Ir 1.986(3) . ?
C43 N42 1.464(3) . ?
C43 C44 1.526(4) . ?
C43 C46 1.526(4) . ?
C43 C45 1.528(4) . ?
C45 H45A 0.9800 . ?
C45 H45B 0.9800 . ?
C45 H45C 0.9800 . ?
C46 H46A 0.9800 . ?
C46 H46B 0.9800 . ?
C46 H46C 0.9800 . ?
C44 H44A 0.9800 . ?
C44 H44B 0.9800 . ?
C44 H44C 0.9800 . ?
C1 Si 1.817(3) . ?
C1 Ir 2.178(2) . ?
C1 H1A 0.9900 . ?
C1 H1B 0.9900 . ?
C2 Si 1.847(3) . ?
C2 H2A 0.9800 . ?
C2 H2B 0.9800 . ?
C2 H2C 0.9800 . ?
N1 P1 1.673(2) . ?
N1 H1N 0.940(17) . ?
N2 P2 1.667(2) . ?
N2 H2N 0.932(18) . ?
B F5 1.371(4) . ?
B F6 1.377(4) . ?
B F4 1.381(4) . ?
B F3 1.383(3) . ?
F1 Si 1.6089(17) . ?
F2 Si 1.5936(17) . ?
P1 Ir 2.3224(6) . ?
P2 Ir 2.3820(6) . ?
Ir H1M 1.594(10) . ?
